data_2233589
loop_
_publ_author_name
'Jagadeesan, G.'
'Sethusankar, K.'
'Prasanna, R.'
'Raghunathan, R.'

_publ_section_title
;
 Ethyl
 (1<i>R</i>,1'<i>S</i>,2'<i>S</i>,7a'<i>R</i>)-2-oxo-1'-[(3a<i>R</i>,5<i>R</i>,5a<i>S</i>,8a<i>S</i>,8b<i>R</i>)-2,2,7,7-tetramethyltetrahydro-3a<i>H</i>-bis[1,3]dioxolo[4,5-<i>b</i>:4',5'-<i>d</i>]pyran-5-yl]-1',2',5',6',7',7a'-hexahydro-2<i>H</i>-spiro[acenaphthylene-1,3'-pyrrolizine]-2'-carboxylate
;
_journal_coeditor_code PV2491
_journal_issue 2
_journal_name_full 'Acta Crystallographica Section E'
_journal_page_first o382
_journal_page_last o383
_journal_paper_doi 10.1107/S1600536811055760
_journal_volume 68
_journal_year 2012
_chemical_formula_iupac 'C32 H37 N O8'
_chemical_formula_moiety 'C32 H37 N O8'
_chemical_formula_sum 'C32 H37 N O8'
_chemical_formula_weight 563.63
_chemical_name_systematic
;
Ethyl (1<i>R</i>,1'<i>S</i>,2'<i>S</i>,7a'<i>R</i>)-2-oxo-
1'-[(3a<i>R</i>,5<i>R</i>,5a<i>S</i>,8a<i>S</i>,8b<i>R</i>)-2,2,7,7-
tetramethyltetrahydro-3a<i>H</i>-
bis[1,3]dioxolo[4,5-<i>b</i>:4',5'-<i>d</i>]pyran-5-yl]-1',2',5',6',7',7a'-
hexahydro-2<i>H</i>-spiro[acenaphthylene-1,3'-pyrrolizine]-2'-carboxylate
;
_space_group_IT_number 4
_symmetry_cell_setting monoclinic
_symmetry_space_group_name_Hall 'P 2yb'
_symmetry_space_group_name_H-M 'P 1 21 1'
_atom_sites_solution_hydrogens geom
_atom_sites_solution_primary direct
_atom_sites_solution_secondary difmap
_audit_creation_method SHELXL-97
_cell_angle_alpha 90.00
_cell_angle_beta 96.990(2)
_cell_angle_gamma 90.00
_cell_formula_units_Z 2
_cell_length_a 11.4723(4)
_cell_length_b 8.9548(2)
_cell_length_c 15.0543(5)
_cell_measurement_reflns_used 5063
_cell_measurement_temperature 293(2)
_cell_measurement_theta_max 30.7
_cell_measurement_theta_min 1.4
_cell_volume 1535.07(8)
_computing_cell_refinement 'SAINT (Bruker, 2008)'
_computing_data_collection 'APEX2 (Bruker, 2008)'
_computing_data_reduction 'SAINT (Bruker, 2008)'
_computing_molecular_graphics 'ORTEP-3 (Farrugia, 1997)'
_computing_publication_material 'SHELXL97 (Sheldrick, 2008) and PLATON (Spek, 2009)'
_computing_structure_refinement 'SHELXL97 (Sheldrick, 2008)'
_computing_structure_solution 'SHELXS97 (Sheldrick, 2008)'
_diffrn_ambient_temperature 293(2)
_diffrn_measured_fraction_theta_full 0.995
_diffrn_measured_fraction_theta_max 0.995
_diffrn_measurement_device_type 'Bruker Kappa APEXII CCD'
_diffrn_measurement_method '\w scans'
_diffrn_radiation_monochromator graphite
_diffrn_radiation_source 'fine-focus sealed tube'
_diffrn_radiation_type MoK\a
_diffrn_radiation_wavelength 0.71073
_diffrn_reflns_av_R_equivalents 0.0256
_diffrn_reflns_av_sigmaI/netI 0.0264
_diffrn_reflns_limit_h_max 16
_diffrn_reflns_limit_h_min -15
_diffrn_reflns_limit_k_max 11
_diffrn_reflns_limit_k_min -12
_diffrn_reflns_limit_l_max 21
_diffrn_reflns_limit_l_min -21
_diffrn_reflns_number 20295
_diffrn_reflns_theta_full 30.73
_diffrn_reflns_theta_max 30.73
_diffrn_reflns_theta_min 2.38
_diffrn_standards_number 0
_exptl_absorpt_coefficient_mu 0.087
_exptl_absorpt_correction_T_max 0.9743
_exptl_absorpt_correction_T_min 0.9659
_exptl_absorpt_correction_type multi-scan
_exptl_absorpt_process_details '(SADABS; Bruker, 2008)'
_exptl_crystal_colour colourless
_exptl_crystal_density_diffrn 1.219
_exptl_crystal_density_method 'not measured'
_exptl_crystal_description block
_exptl_crystal_F_000 600
_exptl_crystal_size_max 0.40
_exptl_crystal_size_mid 0.35
_exptl_crystal_size_min 0.30
_refine_diff_density_max 0.237
_refine_diff_density_min -0.147
_refine_ls_extinction_method none
_refine_ls_goodness_of_fit_ref 1.050
_refine_ls_hydrogen_treatment constr
_refine_ls_matrix_type full
_refine_ls_number_parameters 413
_refine_ls_number_reflns 5039
_refine_ls_number_restraints 50
_refine_ls_restrained_S_all 1.076
_refine_ls_R_factor_all 0.0741
_refine_ls_R_factor_gt 0.0455
_refine_ls_shift/su_max 0.001
_refine_ls_shift/su_mean 0.000
_refine_ls_structure_factor_coef Fsqd
_refine_ls_weighting_details 'calc w=1/[\s^2^(Fo^2^)+(0.0616P)^2^+0.0862P] where P=(Fo^2^+2Fc^2^)/3'
_refine_ls_weighting_scheme calc
_refine_ls_wR_factor_gt 0.1091
_refine_ls_wR_factor_ref 0.1244
_reflns_number_gt 3469
_reflns_number_total 5063
_reflns_threshold_expression I>2sigma(I)
_cod_data_source_file pv2491.cif
_cod_data_source_block I
_cod_original_sg_symbol_H-M 'P 21'
_cod_database_code 2233589
_cod_database_fobs_code 2233589

loop_
_symmetry_equiv_pos_as_xyz
'x, y, z'
'-x, y+1/2, -z'

loop_
_atom_site_type_symbol
_atom_site_label
_atom_site_fract_x
_atom_site_fract_y
_atom_site_fract_z
_atom_site_U_iso_or_equiv
_atom_site_adp_type
_atom_site_calc_flag
_atom_site_refinement_flags
_atom_site_occupancy
_atom_site_symmetry_multiplicity
_atom_site_disorder_assembly
_atom_site_disorder_group
C C11 0.59193(19) 0.1469(3) 0.22033(14) 0.0479(5) Uani d . 1 1 A 1
C C1 0.4922(6) -0.0874(7) 0.2582(4) 0.0537(15) Uani d P 0.669(7) 1 A 1
C C2 0.4548(9) -0.2257(11) 0.2815(5) 0.083(2) Uani d P 0.669(7) 1 A 1
H H2 0.5074 -0.3002 0.3027 0.100 Uiso calc PR 0.669(7) 1 A 1
C C3 0.3315(7) -0.2493(9) 0.2716(5) 0.094(2) Uani d PU 0.669(7) 1 A 1
H H3 0.3036 -0.3439 0.2832 0.113 Uiso calc PR 0.669(7) 1 A 1
C C4 0.2530(7) -0.1406(11) 0.2462(6) 0.098(3) Uani d PU 0.669(7) 1 A 1
H H4 0.1731 -0.1620 0.2419 0.118 Uiso calc PR 0.669(7) 1 A 1
C C7 0.2673(9) 0.2617(13) 0.1818(8) 0.092(3) Uani d PU 0.669(7) 1 A 1
H H7 0.2190 0.3431 0.1656 0.111 Uiso calc PR 0.669(7) 1 A 1
C C5 0.2891(6) 0.0050(9) 0.2258(4) 0.0734(18) Uani d PU 0.669(7) 1 A 1
C C6 0.2182(7) 0.1330(12) 0.1992(5) 0.085(2) Uani d PU 0.669(7) 1 A 1
H H6 0.1368 0.1254 0.1943 0.102 Uiso calc PR 0.669(7) 1 A 1
C C8 0.3907(15) 0.2805(14) 0.1867(10) 0.070(2) Uani d P 0.669(7) 1 A 1
H H8 0.4221 0.3728 0.1742 0.084 Uiso calc PR 0.669(7) 1 A 1
C C9 0.4635(11) 0.1611(11) 0.2100(9) 0.0506(18) Uani d P 0.669(7) 1 A 1
C C10 0.4099(7) 0.0250(9) 0.2313(5) 0.0528(17) Uani d P 0.669(7) 1 A 1
C C12 0.6119(8) -0.0220(12) 0.2612(8) 0.0480(16) Uani d P 0.669(7) 1 A 1
O O1 0.7037(5) -0.0726(7) 0.2904(4) 0.0670(11) Uani d P 0.669(7) 1 A 1
C C11' 0.59193(19) 0.1469(3) 0.22033(14) 0.0479(5) Uani d P 0.00 1 A 2
C C1' 0.4559(16) -0.0469(19) 0.2460(11) 0.0537(15) Uani d P 0.331(7) 1 A 2
C C2' 0.414(2) -0.193(2) 0.2611(12) 0.083(2) Uani d P 0.331(7) 1 A 2
H H2' 0.4620 -0.2746 0.2782 0.100 Uiso calc PR 0.331(7) 1 A 2
C C3' 0.285(2) -0.198(3) 0.2462(15) 0.094(2) Uani d PU 0.331(7) 1 A 2
H H3' 0.2480 -0.2906 0.2471 0.113 Uiso calc PR 0.331(7) 1 A 2
C C4' 0.2176(17) -0.072(2) 0.2311(13) 0.098(3) Uani d PU 0.331(7) 1 A 2
H H4' 0.1376 -0.0794 0.2351 0.118 Uiso calc PR 0.331(7) 1 A 2
C C5' 0.2616(17) 0.063(2) 0.2105(11) 0.0734(18) Uani d PU 0.331(7) 1 A 2
C C7' 0.268(2) 0.324(3) 0.1690(19) 0.092(3) Uani d P 0.331(7) 1 A 2
H H7' 0.2281 0.4118 0.1522 0.111 Uiso calc PR 0.331(7) 1 A 2
C C6' 0.2076(15) 0.207(2) 0.1856(11) 0.085(2) Uani d PU 0.331(7) 1 A 2
H H6' 0.1263 0.2147 0.1814 0.102 Uiso calc PR 0.331(7) 1 A 2
C C8' 0.392(3) 0.323(4) 0.176(2) 0.070(2) Uani d P 0.331(7) 1 A 2
H H8' 0.4331 0.4074 0.1612 0.084 Uiso calc PR 0.331(7) 1 A 2
C C9' 0.449(3) 0.198(3) 0.203(2) 0.0506(18) Uani d P 0.331(7) 1 A 2
C C10' 0.3912(17) 0.070(2) 0.2172(12) 0.0528(17) Uani d P 0.331(7) 1 A 2
C C12' 0.583(2) 0.000(3) 0.2520(18) 0.0480(16) Uani d P 0.331(7) 1 A 2
O O1' 0.6700(14) -0.0789(19) 0.2720(11) 0.0670(11) Uani d P 0.331(7) 1 A 2
C C13 0.5891(3) 0.1171(5) 0.05317(18) 0.0780(9) Uani d . 1 1 A 1
H H13A 0.5054 0.1335 0.0526 0.094 Uiso calc PR 0.669(7) 1 A 1
H H13B 0.6022 0.0135 0.0383 0.094 Uiso calc PR 0.669(7) 1 A 1
C C14 0.6416(7) 0.2255(11) -0.0147(4) 0.0864(19) Uani d P 0.669(7) 1 A 1
H H14A 0.7167 0.1905 -0.0299 0.104 Uiso calc PR 0.669(7) 1 A 1
H H14B 0.5879 0.2398 -0.0690 0.104 Uiso calc PR 0.669(7) 1 A 1
C C15 0.6546(16) 0.368(3) 0.0428(13) 0.083(3) Uani d P 0.669(7) 1 A 1
H H15A 0.5791 0.4131 0.0490 0.100 Uiso calc PR 0.669(7) 1 A 1
H H15B 0.7049 0.4412 0.0189 0.100 Uiso calc PR 0.669(7) 1 A 1
C C13' 0.5891(3) 0.1171(5) 0.05317(18) 0.0780(9) Uani d P 0.00 1 A 2
H H13C 0.6234 0.0300 0.0283 0.094 Uiso calc PR 0.331(7) 1 A 2
H H13D 0.5071 0.0968 0.0583 0.094 Uiso calc PR 0.331(7) 1 A 2
C C14' 0.5997(15) 0.238(3) 0.0017(10) 0.0864(19) Uani d P 0.331(7) 1 A 2
H H14C 0.5227 0.2809 -0.0153 0.104 Uiso calc PR 0.331(7) 1 A 2
H H14D 0.6308 0.2072 -0.0526 0.104 Uiso calc PR 0.331(7) 1 A 2
C C15' 0.682(4) 0.358(7) 0.050(3) 0.083(3) Uani d P 0.331(7) 1 A 2
H H15C 0.7497 0.3742 0.0190 0.100 Uiso calc PR 0.331(7) 1 A 2
H H15D 0.6402 0.4518 0.0536 0.100 Uiso calc PR 0.331(7) 1 A 2
C C16 0.7142(2) 0.2993(3) 0.13480(14) 0.0503(5) Uani d . 1 1 . .
H H16 0.7981 0.2820 0.1320 0.060 Uiso calc R 1 1 A 1
C C17 0.69672(17) 0.3832(3) 0.22092(13) 0.0416(4) Uani d . 1 1 A .
H H17 0.6296 0.4508 0.2080 0.050 Uiso calc R 1 1 . .
C C18 0.66266(18) 0.2589(2) 0.28307(14) 0.0406(4) Uani d . 1 1 . .
H H18 0.7348 0.2094 0.3095 0.049 Uiso calc R 1 1 A 1
C C19 0.5980(2) 0.3121(3) 0.35780(15) 0.0491(5) Uani d . 1 1 A .
C C20 0.5076(4) 0.2307(5) 0.4838(2) 0.0924(11) Uani d . 1 1 A .
H H20A 0.5346 0.3249 0.5106 0.111 Uiso calc R 1 1 . .
H H20B 0.5229 0.1533 0.5288 0.111 Uiso calc R 1 1 . .
C C21 0.3815(4) 0.2393(9) 0.4553(4) 0.146(2) Uani d . 1 1 . .
H H21A 0.3411 0.2600 0.5061 0.220 Uiso calc R 1 1 . .
H H21B 0.3545 0.1458 0.4291 0.220 Uiso calc R 1 1 . .
H H21C 0.3660 0.3176 0.4119 0.220 Uiso calc R 1 1 . .
C C22 0.80032(17) 0.4724(2) 0.26659(14) 0.0411(4) Uani d . 1 1 . .
H H22 0.7875 0.4879 0.3291 0.049 Uiso calc R 1 1 A .
C C23 0.99820(19) 0.4371(3) 0.32680(16) 0.0505(5) Uani d . 1 1 . .
H H23 1.0723 0.4010 0.3085 0.061 Uiso calc R 1 1 A .
C C24 1.0038(2) 0.6074(3) 0.33687(15) 0.0532(6) Uani d . 1 1 A .
H H24 1.0859 0.6402 0.3423 0.064 Uiso calc R 1 1 . .
C C25 0.9321(2) 0.6970(3) 0.26499(14) 0.0538(6) Uani d . 1 1 . .
H H25 0.9173 0.7972 0.2872 0.065 Uiso calc R 1 1 A .
C C26 0.8158(2) 0.6236(3) 0.22544(14) 0.0489(5) Uani d . 1 1 A .
H H26 0.7493 0.6886 0.2338 0.059 Uiso calc R 1 1 . .
C C27 0.9899(2) 0.5074(3) 0.47405(14) 0.0560(6) Uani d . 1 1 . .
C C28 0.8969(3) 0.4856(4) 0.5344(2) 0.0803(9) Uani d . 1 1 A .
H H28A 0.9167 0.4013 0.5727 0.120 Uiso calc R 1 1 . .
H H28B 0.8228 0.4682 0.4990 0.120 Uiso calc R 1 1 . .
H H28C 0.8917 0.5734 0.5703 0.120 Uiso calc R 1 1 . .
C C29 1.1111(3) 0.5247(5) 0.5240(2) 0.0831(9) Uani d . 1 1 A .
H H29A 1.1300 0.4381 0.5606 0.125 Uiso calc R 1 1 . .
H H29B 1.1134 0.6119 0.5613 0.125 Uiso calc R 1 1 . .
H H29C 1.1672 0.5350 0.4820 0.125 Uiso calc R 1 1 . .
C C30 0.9167(3) 0.7058(4) 0.11239(17) 0.0687(7) Uani d . 1 1 . .
C C31 0.9768(4) 0.6396(7) 0.0394(2) 0.1171(16) Uani d . 1 1 A .
H H31A 1.0370 0.7063 0.0247 0.176 Uiso calc R 1 1 . .
H H31B 0.9206 0.6239 -0.0125 0.176 Uiso calc R 1 1 . .
H H31C 1.0114 0.5457 0.0590 0.176 Uiso calc R 1 1 . .
C C32 0.8670(4) 0.8595(4) 0.0899(3) 0.1013(12) Uani d . 1 1 A .
H H32A 0.9286 0.9243 0.0755 0.152 Uiso calc R 1 1 . .
H H32B 0.8335 0.8989 0.1404 0.152 Uiso calc R 1 1 . .
H H32C 0.8074 0.8527 0.0394 0.152 Uiso calc R 1 1 . .
O O2 0.5742(2) 0.4391(2) 0.37177(15) 0.0771(6) Uani d . 1 1 . .
O O3 0.57205(18) 0.1979(2) 0.40881(11) 0.0679(5) Uani d . 1 1 . .
O O4 0.90450(12) 0.38520(18) 0.26594(10) 0.0474(3) Uani d . 1 1 A .
O O5 0.98714(16) 0.3842(2) 0.41297(11) 0.0607(4) Uani d . 1 1 A .
O O6 0.95792(15) 0.63306(19) 0.41854(10) 0.0552(4) Uani d . 1 1 A .
O O7 0.82740(17) 0.6087(2) 0.13311(10) 0.0651(5) Uani d . 1 1 A .
O O8 0.99739(17) 0.7064(3) 0.19099(12) 0.0802(6) Uani d . 1 1 A .
N N1 0.65251(17) 0.1553(2) 0.14046(12) 0.0539(5) Uani d . 1 1 A .

loop_
_atom_site_aniso_label
_atom_site_aniso_U_11
_atom_site_aniso_U_22
_atom_site_aniso_U_33
_atom_site_aniso_U_12
_atom_site_aniso_U_13
_atom_site_aniso_U_23
C11 0.0449(11) 0.0493(13) 0.0481(11) -0.0126(9) -0.0001(9) -0.0063(9)
C1 0.070(4) 0.046(4) 0.045(2) -0.020(2) 0.006(2) -0.005(2)
C2 0.125(8) 0.074(5) 0.050(4) -0.044(4) 0.009(3) 0.002(3)
C3 0.115(5) 0.090(4) 0.079(4) -0.065(4) 0.020(3) 0.003(3)
C4 0.088(6) 0.117(7) 0.092(4) -0.061(5) 0.022(4) -0.005(5)
C7 0.0487(18) 0.144(9) 0.081(4) 0.012(5) -0.006(2) 0.017(5)
C5 0.057(3) 0.108(5) 0.054(3) -0.028(3) 0.000(2) 0.003(3)
C6 0.047(2) 0.131(6) 0.073(3) -0.012(4) -0.005(2) 0.008(4)
C8 0.0505(15) 0.089(8) 0.067(4) 0.001(6) -0.007(3) 0.015(4)
C9 0.035(4) 0.064(6) 0.050(2) -0.002(3) -0.006(2) -0.002(4)
C10 0.051(3) 0.067(6) 0.038(3) -0.021(4) -0.005(2) 0.007(3)
C12 0.054(6) 0.038(4) 0.049(3) 0.000(3) -0.003(3) -0.005(2)
O1 0.069(4) 0.0460(13) 0.078(3) 0.000(2) -0.021(2) -0.0076(18)
C11' 0.0449(11) 0.0493(13) 0.0481(11) -0.0126(9) -0.0001(9) -0.0063(9)
C1' 0.070(4) 0.046(4) 0.045(2) -0.020(2) 0.006(2) -0.005(2)
C2' 0.125(8) 0.074(5) 0.050(4) -0.044(4) 0.009(3) 0.002(3)
C3' 0.115(5) 0.090(4) 0.079(4) -0.065(4) 0.020(3) 0.003(3)
C4' 0.088(6) 0.117(7) 0.092(4) -0.061(5) 0.022(4) -0.005(5)
C5' 0.057(3) 0.108(5) 0.054(3) -0.028(3) 0.000(2) 0.003(3)
C7' 0.0487(18) 0.144(9) 0.081(4) 0.012(5) -0.006(2) 0.017(5)
C6' 0.047(2) 0.131(6) 0.073(3) -0.012(4) -0.005(2) 0.008(4)
C8' 0.0505(15) 0.089(8) 0.067(4) 0.001(6) -0.007(3) 0.015(4)
C9' 0.035(4) 0.064(6) 0.050(2) -0.002(3) -0.006(2) -0.002(4)
C10' 0.051(3) 0.067(6) 0.038(3) -0.021(4) -0.005(2) 0.007(3)
C12' 0.054(6) 0.038(4) 0.049(3) 0.000(3) -0.003(3) -0.005(2)
O1' 0.069(4) 0.0460(13) 0.078(3) 0.000(2) -0.021(2) -0.0076(18)
C13 0.085(2) 0.095(2) 0.0534(14) -0.0276(18) 0.0040(13) -0.0244(15)
C14 0.092(5) 0.131(4) 0.036(3) -0.038(5) 0.007(2) -0.009(3)
C15 0.110(8) 0.087(5) 0.044(4) -0.026(7) -0.027(5) 0.012(3)
C13' 0.085(2) 0.095(2) 0.0534(14) -0.0276(18) 0.0040(13) -0.0244(15)
C14' 0.092(5) 0.131(4) 0.036(3) -0.038(5) 0.007(2) -0.009(3)
C15' 0.110(8) 0.087(5) 0.044(4) -0.026(7) -0.027(5) 0.012(3)
C16 0.0503(12) 0.0582(14) 0.0416(11) -0.0148(11) 0.0014(9) -0.0044(10)
C17 0.0389(10) 0.0408(10) 0.0438(10) -0.0055(8) 0.0006(8) 0.0021(8)
C18 0.0383(10) 0.0382(10) 0.0444(10) -0.0076(8) 0.0018(8) -0.0025(8)
C19 0.0505(12) 0.0476(13) 0.0490(11) -0.0121(10) 0.0060(9) -0.0022(9)
C20 0.128(3) 0.092(3) 0.0654(18) -0.023(2) 0.0465(18) -0.0008(17)
C21 0.112(3) 0.202(7) 0.141(4) -0.018(4) 0.075(3) -0.006(4)
C22 0.0405(10) 0.0402(11) 0.0427(10) -0.0050(8) 0.0053(8) -0.0008(8)
C23 0.0423(11) 0.0542(13) 0.0544(12) -0.0048(10) 0.0034(9) -0.0086(10)
C24 0.0506(12) 0.0584(14) 0.0499(12) -0.0208(11) 0.0028(9) -0.0062(10)
C25 0.0671(14) 0.0473(12) 0.0481(11) -0.0229(11) 0.0110(10) -0.0011(10)
C26 0.0513(12) 0.0451(12) 0.0509(11) -0.0065(10) 0.0082(9) 0.0022(9)
C27 0.0690(15) 0.0509(13) 0.0453(11) 0.0007(11) -0.0041(10) -0.0015(10)
C28 0.100(2) 0.081(2) 0.0606(15) 0.0148(18) 0.0147(15) 0.0169(15)
C29 0.082(2) 0.086(2) 0.0726(18) -0.0016(17) -0.0245(15) -0.0066(16)
C30 0.0733(17) 0.0831(19) 0.0518(13) -0.0191(15) 0.0159(12) 0.0057(13)
C31 0.124(3) 0.166(5) 0.0657(18) 0.017(3) 0.0325(19) -0.001(3)
C32 0.144(3) 0.080(2) 0.085(2) -0.020(2) 0.031(2) 0.0277(19)
O2 0.0996(15) 0.0524(11) 0.0876(14) -0.0034(10) 0.0457(12) -0.0075(10)
O3 0.0907(13) 0.0615(11) 0.0554(9) -0.0129(10) 0.0244(9) 0.0028(8)
O4 0.0422(8) 0.0447(8) 0.0537(8) -0.0021(6) -0.0013(6) -0.0106(7)
O5 0.0763(11) 0.0476(9) 0.0547(10) -0.0008(9) -0.0065(8) -0.0003(7)
O6 0.0745(11) 0.0457(9) 0.0439(8) -0.0050(8) 0.0012(7) -0.0021(7)
O7 0.0823(12) 0.0679(11) 0.0429(8) -0.0218(10) -0.0013(8) 0.0071(8)
O8 0.0672(11) 0.1192(18) 0.0555(10) -0.0378(12) 0.0127(8) 0.0105(11)
N1 0.0560(11) 0.0599(12) 0.0452(9) -0.0163(9) 0.0041(8) -0.0123(8)

loop_
_atom_type_symbol
_atom_type_description
_atom_type_scat_dispersion_real
_atom_type_scat_dispersion_imag
_atom_type_scat_source
C C 0.0033 0.0016 'International Tables Vol C Tables 4.2.6.8 and 6.1.1.4'
H H 0.0000 0.0000 'International Tables Vol C Tables 4.2.6.8 and 6.1.1.4'
O O 0.0106 0.0060 'International Tables Vol C Tables 4.2.6.8 and 6.1.1.4'
N N 0.0061 0.0033 'International Tables Vol C Tables 4.2.6.8 and 6.1.1.4'

loop_
_geom_angle_atom_site_label_1
_geom_angle_atom_site_label_2
_geom_angle_atom_site_label_3
_geom_angle
N1 C11 C9 118.7(5)
N1 C11 C18 101.73(16)
C9 C11 C18 117.1(5)
N1 C11 C12 107.3(5)
C9 C11 C12 102.3(5)
C18 C11 C12 109.4(4)
C2 C1 C10 120.1(7)
C2 C1 C12 131.6(6)
C10 C1 C12 108.2(6)
C1 C2 C3 116.5(7)
C1 C2 H2 121.7
C3 C2 H2 121.7
C4 C3 C2 123.0(6)
C4 C3 H3 118.5
C2 C3 H3 118.5
C3 C4 C5 121.5(6)
C3 C4 H4 119.2
C5 C4 H4 119.2
C6 C7 C8 122.6(8)
C6 C7 H7 118.7
C8 C7 H7 118.7
C10 C5 C4 115.1(7)
C10 C5 C6 116.2(6)
C4 C5 C6 128.8(6)
C7 C6 C5 120.7(7)
C7 C6 H6 119.6
C5 C6 H6 119.6
C9 C8 C7 119.5(10)
C9 C8 H8 120.3
C7 C8 H8 120.3
C8 C9 C10 117.3(11)
C8 C9 C11 131.6(11)
C10 C9 C11 111.0(5)
C5 C10 C1 123.7(7)
C5 C10 C9 123.7(6)
C1 C10 C9 112.7(7)
O1 C12 C1 129.6(10)
O1 C12 C11 124.9(10)
C1 C12 C11 105.4(4)
C10' C1' C2' 127(2)
C10' C1' C12' 107.3(19)
C2' C1' C12' 126.0(18)
C1' C2' C3' 110.9(17)
C1' C2' H2' 124.5
C3' C2' H2' 124.5
C4' C3' C2' 122.4(19)
C4' C3' H3' 118.8
C2' C3' H3' 118.8
C5' C4' C3' 123.5(19)
C5' C4' H4' 118.2
C3' C4' H4' 118.2
C4' C5' C6' 133.3(19)
C4' C5' C10' 114.8(18)
C6' C5' C10' 111.9(15)
C6' C7' C8' 123(2)
C6' C7' H7' 118.7
C8' C7' H7' 118.7
C7' C6' C5' 122.8(17)
C7' C6' H6' 118.6
C5' C6' H6' 118.6
C9' C8' C7' 118(3)
C9' C8' H8' 120.8
C7' C8' H8' 120.9
C8' C9' C10' 122(3)
C1' C10' C9' 117(2)
C1' C10' C5' 120.3(18)
C9' C10' C5' 122.1(18)
O1' C12' C1' 127(3)
N1 C13 C14 104.5(3)
N1 C13 H13A 110.9
C14 C13 H13A 110.9
N1 C13 H13B 110.9
C14 C13 H13B 110.9
H13A C13 H13B 108.9
C15 C14 C13 99.4(10)
C15 C14 H14A 111.9
C13 C14 H14A 111.9
C15 C14 H14B 111.9
C13 C14 H14B 111.9
H14A C14 H14B 109.6
C14 C15 C16 99.8(14)
C14 C15 H15A 111.8
C16 C15 H15A 111.8
C14 C15 H15B 111.8
C16 C15 H15B 111.8
H15A C15 H15B 109.5
C15' C14' H14C 109.1
C15' C14' H14D 109.1
H14C C14' H14D 107.9
C16 C15' C14' 104(4)
C16 C15' H15C 110.9
C14' C15' H15C 110.9
C16 C15' H15D 110.9
C14' C15' H15D 110.9
H15C C15' H15D 108.9
C15' C16 N1 108(2)
C15' C16 C17 123(2)
N1 C16 C17 105.42(17)
N1 C16 C15 103.3(9)
C17 C16 C15 117.3(9)
C15' C16 H16 100.2
N1 C16 H16 110.1
C17 C16 H16 110.1
C15 C16 H16 110.1
C22 C17 C16 117.59(17)
C22 C17 C18 110.33(16)
C16 C17 C18 103.26(18)
C22 C17 H17 108.4
C16 C17 H17 108.4
C18 C17 H17 108.4
C19 C18 C17 114.40(18)
C19 C18 C11 113.31(17)
C17 C18 C11 104.64(16)
C19 C18 H18 108.1
C17 C18 H18 108.1
C11 C18 H18 108.1
O2 C19 O3 123.8(2)
O2 C19 C18 125.4(2)
O3 C19 C18 110.7(2)
O3 C20 C21 111.2(3)
O3 C20 H20A 109.4
C21 C20 H20A 109.4
O3 C20 H20B 109.4
C21 C20 H20B 109.4
H20A C20 H20B 108.0
C20 C21 H21A 109.5
C20 C21 H21B 109.5
H21A C21 H21B 109.5
C20 C21 H21C 109.5
H21A C21 H21C 109.5
H21B C21 H21C 109.5
O4 C22 C26 110.34(16)
O4 C22 C17 108.49(17)
C26 C22 C17 114.17(18)
O4 C22 H22 107.9
C26 C22 H22 107.9
C17 C22 H22 107.9
O5 C23 O4 110.12(18)
O5 C23 C24 104.60(19)
O4 C23 C24 114.4(2)
O5 C23 H23 109.2
O4 C23 H23 109.2
C24 C23 H23 109.2
O6 C24 C25 108.0(2)
O6 C24 C23 103.40(19)
C25 C24 C23 116.4(2)
O6 C24 H24 109.6
C25 C24 H24 109.6
C23 C24 H24 109.6
O8 C25 C24 107.5(2)
O8 C25 C26 103.71(17)
C24 C25 C26 114.92(19)
O8 C25 H25 110.1
C24 C25 H25 110.1
C26 C25 H25 110.1
O7 C26 C22 110.37(19)
O7 C26 C25 103.79(17)
C22 C26 C25 111.34(19)
O7 C26 H26 110.4
C22 C26 H26 110.4
C25 C26 H26 110.4
O6 C27 O5 104.34(15)
O6 C27 C28 107.9(2)
O5 C27 C28 109.1(2)
O6 C27 C29 111.6(2)
O5 C27 C29 110.3(2)
C28 C27 C29 113.2(2)
C27 C28 H28A 109.5
C27 C28 H28B 109.5
H28A C28 H28B 109.5
C27 C28 H28C 109.5
H28A C28 H28C 109.5
H28B C28 H28C 109.5
C27 C29 H29A 109.5
C27 C29 H29B 109.5
H29A C29 H29B 109.5
C27 C29 H29C 109.5
H29A C29 H29C 109.5
H29B C29 H29C 109.5
O7 C30 O8 103.7(2)
O7 C30 C31 109.4(3)
O8 C30 C31 107.8(3)
O7 C30 C32 110.3(3)
O8 C30 C32 112.1(3)
C31 C30 C32 113.1(3)
C30 C31 H31A 109.5
C30 C31 H31B 109.5
H31A C31 H31B 109.5
C30 C31 H31C 109.5
H31A C31 H31C 109.5
H31B C31 H31C 109.5
C30 C32 H32A 109.5
C30 C32 H32B 109.5
H32A C32 H32B 109.5
C30 C32 H32C 109.5
H32A C32 H32C 109.5
H32B C32 H32C 109.5
C19 O3 C20 117.6(2)
C23 O4 C22 112.91(17)
C23 O5 C27 109.65(18)
C24 O6 C27 106.59(19)
C30 O7 C26 108.47(18)
C30 O8 C25 107.68(19)
C13 N1 C11 119.48(19)
C13 N1 C16 110.0(2)
C11 N1 C16 111.78(17)

loop_
_geom_bond_atom_site_label_1
_geom_bond_atom_site_label_2
_geom_bond_distance
C11 N1 1.462(3)
C11 C9 1.468(12)
C11 C18 1.540(3)
C11 C12 1.638(10)
C1 C2 1.370(11)
C1 C10 1.406(7)
C1 C12 1.490(14)
C2 C3 1.419(13)
C2 H2 0.9300
C3 C4 1.350(11)
C3 H3 0.9300
C4 C5 1.413(11)
C4 H4 0.9300
C7 C6 1.324(13)
C7 C8 1.42(2)
C7 H7 0.9300
C5 C10 1.389(10)
C5 C6 1.434(11)
C6 H6 0.9300
C8 C9 1.376(13)
C8 H8 0.9300
C9 C10 1.419(15)
C12 O1 1.181(8)
C1' C10' 1.329(17)
C1' C2' 1.42(3)
C1' C12' 1.51(3)
C2' C3' 1.47(3)
C2' H2' 0.9300
C3' C4' 1.38(3)
C3' H3' 0.9300
C4' C5' 1.36(2)
C4' H4' 0.9300
C5' C6' 1.45(2)
C5' C10' 1.48(3)
C7' C6' 1.30(3)
C7' C8' 1.42(5)
C7' H7' 0.9300
C6' H6' 0.9300
C8' C9' 1.33(3)
C8' H8' 0.9300
C9' C10' 1.35(4)
C12' O1' 1.23(2)
C13 N1 1.463(3)
C13 C14 1.582(8)
C13 H13A 0.9700
C13 H13B 0.9700
C14 C15 1.54(3)
C14 H14A 0.9700
C14 H14B 0.9700
C15 C16 1.592(16)
C15 H15A 0.9700
C15 H15B 0.9700
C14' C15' 1.55(5)
C14' H14C 0.9700
C14' H14D 0.9700
C15' C16 1.39(4)
C15' H15C 0.9700
C15' H15D 0.9700
C16 N1 1.479(3)
C16 C17 1.533(3)
C16 H16 0.9800
C17 C22 1.525(3)
C17 C18 1.535(3)
C17 H17 0.9800
C18 C19 1.498(3)
C18 H18 0.9800
C19 O2 1.194(3)
C19 O3 1.334(3)
C20 O3 1.453(3)
C20 C21 1.460(7)
C20 H20A 0.9700
C20 H20B 0.9700
C21 H21A 0.9600
C21 H21B 0.9600
C21 H21C 0.9600
C22 O4 1.429(3)
C22 C26 1.508(3)
C22 H22 0.9800
C23 O5 1.401(3)
C23 O4 1.404(3)
C23 C24 1.534(4)
C23 H23 0.9800
C24 O6 1.414(3)
C24 C25 1.508(4)
C24 H24 0.9800
C25 O8 1.418(3)
C25 C26 1.541(3)
C25 H25 0.9800
C26 O7 1.419(3)
C26 H26 0.9800
C27 O6 1.423(3)
C27 O5 1.434(3)
C27 C28 1.496(4)
C27 C29 1.506(4)
C28 H28A 0.9600
C28 H28B 0.9600
C28 H28C 0.9600
C29 H29A 0.9600
C29 H29B 0.9600
C29 H29C 0.9600
C30 O7 1.408(3)
C30 O8 1.411(3)
C30 C31 1.489(5)
C30 C32 1.512(5)
C31 H31A 0.9600
C31 H31B 0.9600
C31 H31C 0.9600
C32 H32A 0.9600
C32 H32B 0.9600
C32 H32C 0.9600

loop_
_geom_hbond_atom_site_label_D
_geom_hbond_atom_site_label_H
_geom_hbond_atom_site_label_A
_geom_hbond_site_symmetry_A
_geom_hbond_distance_DH
_geom_hbond_distance_HA
_geom_hbond_distance_DA
_geom_hbond_angle_DHA
C4 H4 O8 1_445 0.93 2.37 3.252(9) 157
C26 H26 O1 1_565 0.98 2.38 3.211(7) 143

loop_
_geom_torsion_atom_site_label_1
_geom_torsion_atom_site_label_2
_geom_torsion_atom_site_label_3
_geom_torsion_atom_site_label_4
_geom_torsion
C10 C1 C2 C3 3.7(12)
C12 C1 C2 C3 178.6(9)
C1 C2 C3 C4 -4.1(12)
C2 C3 C4 C5 1.2(13)
C3 C4 C5 C10 1.9(12)
C3 C4 C5 C6 -179.0(7)
C8 C7 C6 C5 1.0(17)
C10 C5 C6 C7 -0.2(12)
C4 C5 C6 C7 -179.3(9)
C6 C7 C8 C9 0(2)
C7 C8 C9 C10 -2(2)
C7 C8 C9 C11 179.9(12)
N1 C11 C9 C8 -69.0(17)
C18 C11 C9 C8 53.7(17)
C12 C11 C9 C8 173.2(16)
N1 C11 C9 C10 113.0(8)
C18 C11 C9 C10 -124.3(8)
C12 C11 C9 C10 -4.7(11)
C4 C5 C10 C1 -2.3(11)
C6 C5 C10 C1 178.5(7)
C4 C5 C10 C9 177.4(10)
C6 C5 C10 C9 -1.8(13)
C2 C1 C10 C5 -0.6(12)
C12 C1 C10 C5 -176.6(8)
C2 C1 C10 C9 179.7(9)
C12 C1 C10 C9 3.7(11)
C8 C9 C10 C5 3.0(18)
C11 C9 C10 C5 -178.7(7)
C8 C9 C10 C1 -177.2(12)
C11 C9 C10 C1 1.1(13)
C2 C1 C12 O1 -5.6(19)
C10 C1 C12 O1 169.8(12)
C2 C1 C12 C11 178.3(8)
C10 C1 C12 C11 -6.3(9)
N1 C11 C12 O1 64.7(12)
C9 C11 C12 O1 -169.7(12)
C18 C11 C12 O1 -44.9(13)
N1 C11 C12 C1 -119.0(6)
C9 C11 C12 C1 6.6(9)
C18 C11 C12 C1 131.5(6)
C10' C1' C2' C3' -4(3)
C12' C1' C2' C3' -178(2)
C1' C2' C3' C4' -8(3)
C2' C3' C4' C5' 14(3)
C3' C4' C5' C6' 175(2)
C3' C4' C5' C10' -8(3)
C8' C7' C6' C5' -1(4)
C4' C5' C6' C7' 180(2)
C10' C5' C6' C7' 2(3)
C6' C7' C8' C9' -3(5)
C7' C8' C9' C10' 6(5)
C2' C1' C10' C9' -177(2)
C12' C1' C10' C9' -2(3)
C2' C1' C10' C5' 9(3)
C12' C1' C10' C5' -175.6(18)
C8' C9' C10' C1' -179(3)
C8' C9' C10' C5' -5(4)
C4' C5' C10' C1' -3(3)
C6' C5' C10' C1' 174.8(19)
C4' C5' C10' C9' -177(2)
C6' C5' C10' C9' 1(3)
C10' C1' C12' O1' -176(3)
C2' C1' C12' O1' -1(4)
N1 C13 C14 C15 -38.9(8)
C13 C14 C15 C16 46.4(11)
C14' C15' C16 N1 -2(3)
C14' C15' C16 C17 -125(2)
C14' C15' C16 C15 -67(18)
C14 C15 C16 C15' 79(19)
C14 C15 C16 N1 -39.1(12)
C14 C15 C16 C17 -154.6(7)
C15' C16 C17 C22 -96(2)
N1 C16 C17 C22 140.62(19)
C15 C16 C17 C22 -105.1(10)
C15' C16 C17 C18 143(2)
N1 C16 C17 C18 18.9(2)
C15 C16 C17 C18 133.1(10)
C22 C17 C18 C19 75.1(2)
C16 C17 C18 C19 -158.35(18)
C22 C17 C18 C11 -160.27(17)
C16 C17 C18 C11 -33.8(2)
N1 C11 C18 C19 160.73(19)
C9 C11 C18 C19 29.7(6)
C12 C11 C18 C19 -86.0(5)
N1 C11 C18 C17 35.5(2)
C9 C11 C18 C17 -95.6(5)
C12 C11 C18 C17 148.7(4)
C17 C18 C19 O2 -1.1(3)
C11 C18 C19 O2 -120.9(3)
C17 C18 C19 O3 -179.77(18)
C11 C18 C19 O3 60.4(2)
C16 C17 C22 O4 -42.8(2)
C18 C17 C22 O4 75.2(2)
C16 C17 C22 C26 80.7(2)
C18 C17 C22 C26 -161.32(17)
O5 C23 C24 O6 -18.3(2)
O4 C23 C24 O6 102.3(2)
O5 C23 C24 C25 -136.6(2)
O4 C23 C24 C25 -16.0(3)
O6 C24 C25 O8 163.24(19)
C23 C24 C25 O8 -81.0(2)
O6 C24 C25 C26 -81.9(2)
C23 C24 C25 C26 33.9(3)
O4 C22 C26 O7 66.0(2)
C17 C22 C26 O7 -56.5(2)
O4 C22 C26 C25 -48.7(2)
C17 C22 C26 C25 -171.18(18)
O8 C25 C26 O7 -3.2(3)
C24 C25 C26 O7 -120.3(2)
O8 C25 C26 C22 115.5(2)
C24 C25 C26 C22 -1.6(3)
O2 C19 O3 C20 2.1(4)
C18 C19 O3 C20 -179.1(3)
C21 C20 O3 C19 83.4(4)
O5 C23 O4 C22 81.7(2)
C24 C23 O4 C22 -35.8(3)
C26 C22 O4 C23 70.9(2)
C17 C22 O4 C23 -163.39(17)
O4 C23 O5 C27 -125.5(2)
C24 C23 O5 C27 -2.1(2)
O6 C27 O5 C23 21.6(2)
C28 C27 O5 C23 136.7(2)
C29 C27 O5 C23 -98.4(3)
C25 C24 O6 C27 156.06(18)
C23 C24 O6 C27 32.1(2)
O5 C27 O6 C24 -33.8(2)
C28 C27 O6 C24 -149.8(2)
C29 C27 O6 C24 85.3(2)
O8 C30 O7 C26 33.6(3)
C31 C30 O7 C26 148.4(3)
C32 C30 O7 C26 -86.6(3)
C22 C26 O7 C30 -138.0(2)
C25 C26 O7 C30 -18.6(3)
O7 C30 O8 C25 -35.8(3)
C31 C30 O8 C25 -151.7(3)
C32 C30 O8 C25 83.2(3)
C24 C25 O8 C30 146.0(2)
C26 C25 O8 C30 23.9(3)
C14 C13 N1 C11 145.8(4)
C14 C13 N1 C16 14.6(5)
C9 C11 N1 C13 -24.6(6)
C18 C11 N1 C13 -154.7(3)
C12 C11 N1 C13 90.5(5)
C9 C11 N1 C16 105.8(5)
C18 C11 N1 C16 -24.3(2)
C12 C11 N1 C16 -139.1(4)
C15' C16 N1 C13 6(2)
C17 C16 N1 C13 138.8(2)
C15 C16 N1 C13 15.1(9)
C15' C16 N1 C11 -129(2)
C17 C16 N1 C11 3.6(2)
C15 C16 N1 C11 -120.1(9)
